data_2005157
loop_
_publ_author_name
'Saviano, M.'
'Lombardi, A.'
'Pavone, V.'
'Yamada, T.'
'Yanagi, T.'
'Iwamoto, A.'
'Kuwata, S.'

_publ_section_title
;
 A Racemic Bicyclic Acylamidine from a Tripeptide Derivative
;
_journal_issue 7
_journal_name_full 'Acta Crystallographica Section C'
_journal_page_first 1705
_journal_page_last 1708
_journal_paper_doi 10.1107/S0108270196001102
_journal_volume 52
_journal_year 1996
_chemical_formula_sum 'C15 H25 N3 O2'
_chemical_formula_weight 279.40
_space_group_IT_number 13
_symmetry_cell_setting monoclinic
_symmetry_space_group_name_Hall '-P 2yac'
_symmetry_space_group_name_H-M 'P 1 2/n 1'
_atom_type_scat_source IntTabIV
_cell_angle_alpha 90
_cell_angle_beta 101.03(1)
_cell_angle_gamma 90
_cell_formula_units_Z 4
_cell_length_a 12.533(2)
_cell_length_b 7.6536(9)
_cell_length_c 16.804(2)
_cell_measurement_reflns_used 25
_cell_measurement_temperature 293
_cell_measurement_theta_max 24
_cell_measurement_theta_min 20
_cell_volume 1582.1(4)
_diffrn_measurement_device 'Enraf-Nonius CAD-4F'
_diffrn_measurement_method '\w/2\q scans'
_diffrn_radiation_type CuK\a
_diffrn_radiation_wavelength 1.54056
_diffrn_reflns_limit_h_max 15
_diffrn_reflns_limit_h_min -15
_diffrn_reflns_limit_k_max 9
_diffrn_reflns_limit_k_min 0
_diffrn_reflns_limit_l_max 20
_diffrn_reflns_limit_l_min 0
_diffrn_reflns_number 3360
_diffrn_reflns_theta_max 70
_diffrn_standards_decay_% 2
_diffrn_standards_interval_time 60
_diffrn_standards_number 2
_exptl_absorpt_coefficient_mu 0.597
_exptl_absorpt_correction_type none
_exptl_crystal_colour colourless
_exptl_crystal_density_diffrn 1.173
_exptl_crystal_density_meas ?
_exptl_crystal_description needle
_exptl_crystal_size_max 0.5
_exptl_crystal_size_mid 0.4
_exptl_crystal_size_min 0.2
_refine_diff_density_max 0.17
_refine_diff_density_min -0.20
_refine_ls_extinction_method none
_refine_ls_goodness_of_fit_obs 0.802
_refine_ls_hydrogen_treatment noref
_refine_ls_number_parameters 191
_refine_ls_number_reflns 2700
_refine_ls_R_factor_obs 0.045
_refine_ls_shift/esd_max 0.09
_refine_ls_structure_factor_coef F
_refine_ls_weighting_details 'w = 1/\s^2^(F~o~)'
_refine_ls_weighting_scheme calc
_refine_ls_wR_factor_obs 0.042
_reflns_number_observed 2700
_reflns_number_total 3342
_reflns_observed_criterion I>=3.0\s(I)
_cod_data_source_file na1214.cif
_cod_data_source_block na1214a
_cod_depositor_comments
;
 Adding _atom_site_type_symbol label and values.

 Antanas Vaitkus
 2013-04-04

The following automatic conversions were performed:

'_exptl_crystal_density_meas' value 'not measured' was changed to '?'
- the value is perceived as not measured.

Automatic conversion script
Id: cif_fix_values 3008 2015-01-20 13:52:24Z robertas 

The following automatic conversions were performed:

'_refine_ls_weighting_scheme' value ' 1/\s^2^(F~o~)' was changed to
'calc'. New tag '_refine_ls_weighting_details' was created. The value
of the new tag was set to 'w = 1/\s^2^(F~o~)'.

Automatic conversion script
Id: cif_fix_values 3143 2015-03-26 13:38:13Z robertas 
;
_cod_original_cell_volume 1582.1(9)
_cod_original_sg_symbol_H-M 'P 2/n'
_cod_database_code 2005157

loop_
_symmetry_equiv_pos_as_xyz
x,y,z
1/2+x,-y,1/2+z
-x,-y,-z
1/2-x,y,1/2-z

loop_
_atom_site_label
_atom_site_type_symbol
_atom_site_fract_x
_atom_site_fract_y
_atom_site_fract_z
_atom_site_B_iso_or_equiv
_atom_site_occupancy
_atom_site_disorder_assembly
_atom_site_disorder_group
N~1~ N .1329(1) .4127(2) .0592(1) 3.16(3) 1 . .
Ca~1~ C .1981(1) .2827(2) .1117(1) 2.86(4) 1 . .
Cb~1~ C .1860(1) .0986(3) .0741(1) 3.99(5) 1 . .
Cg1~1~ C .2305(3) -.0345(5) .1324(2) 3.90(10) 0.6 A 1
Cg11~a~ C .0800(5) .0288(9) .0634(4) 7.18(17) 0.4 A 2
Cg2~1~ C .2266(2) .0870(4) -.0052(1) 5.97(7) 1 . .
C'~1~ C .3135(1) .3436(2) .1333(1) 2.65(4) 1 . .
N~2~ N .3816(1) .2972(2) .1962(1) 2.99(3) 1 . .
Ca~2~ C .4843(1) .3903(3) .1933(1) 2.99(4) 1 . .
Cb1~2~ C .5761(1) .2576(3) .1901(1) 3.85(5) 1 . .
Cg1~2~ C .5493(2) .1412(3) .1152(1) 5.37(6) 1 . .
Cg2~2~ C .6013(2) .1469(4) .2672(1) 5.48(6) 1 . .
Cb2~2~ C .5083(1) .5135(3) .2686(1) 3.64(5) 1 . .
Cg3~2~ C .4204(2) .6510(3) .2655(1) 5.15(6) 1 . .
Cg4~2~ C .6197(1) .6020(4) .2788(1) 5.10(6) 1 . .
C'~2~ C .4597(1) .4976(3) .1152(1) 3.02(4) 1 . .
O~2~ O .5167(1) .5981(2) .0861(1) 4.09(3) 1 . .
N~3~ N .3521(1) .4608(2) .0825(1) 2.95(3) 1 . .
Ca~3~ C .2881(1) .5391(3) .0104(1) 3.46(4) 1 . .
C'~3~ C .1673(1) .5251(2) .0091(1) 3.03(4) 1 . .
O~3~ O .1047(1) .6185(2) -.0382(1) 3.97(3) 1 . .
H1 H .0546 .4160 .0507 ? 1 . .
H2 H .1679 .2910 .1621 ? 1 . .
H3 H .6417 .3216 .1864 ? 1 . .
H4 H .6062 .0594 .1131 ? 1 . .
H5 H .4838 .0771 .1163 ? 1 . .
H6 H .5381 .2100 .0668 ? 1 . .
H7 H .6599 .0667 .2650 ? 1 . .
H8 H .6244 .2209 .3139 ? 1 . .
H9 H .5396 .0834 .2745 ? 1 . .
H10 H .4356 .7249 .3121 ? 1 . .
H11 H .4146 .7207 .2181 ? 1 . .
H12 H .3512 .5956 .2649 ? 1 . .
H13 H .6326 .6740 .3252 ? 1 . .
H14 H .6760 .5131 .2851 ? 1 . .
H15 H .6250 .6688 .2320 ? 1 . .
H16 H .1095 .0752 .0596 ? 0.6 A 1
H16a H .2321 .0275 .1145 ? 0.4 A 2
H17 H .3046 .4801 -.0366 ? 1 . .
H18 H .3077 .6589 .0072 ? 1 . .
H19 H .2220 -.1475 .1078 ? 0.6 A 1
H20 H .3062 -.0144 .1522 ? 0.6 A 1
H21 H .1942 -.0341 .1776 ? 0.6 A 1
H22 H .0733 -.0851 .0381 ? 0.4 A 2
H23 H .0515 .0199 .1124 ? 0.4 A 2
H24 H .0265 .1027 .0265 ? 0.4 A 2
H25 H .2184 -.0263 -.0275 ? 1 . .
H26 H .1882 .1683 -.0444 ? 1 . .
H27 H .3029 .1186 .0029 ? 1 . .
H28 H .5035 .4217 .3192 ? 1 . .

loop_
_geom_angle_atom_site_label_1
_geom_angle_atom_site_label_2
_geom_angle_atom_site_label_3
_geom_angle
_geom_angle_publ_flag
Ca~1~ N~1~ C'~3~ 127.3(3) yes
N~1~ Ca~1~ Cb~1~ 111.9(3) yes
N~1~ Ca~1~ C'~1~ 109.6(3) yes
Cb~1~ Ca~1~ C'~1~ 113.6(3) yes
Ca~1~ Cb~1~ Cg1~1~ 111.8(4) yes
Ca~1~ Cb~1~ Cg2~1~ 113.0(3) yes
Ca~1~ Cb~1~ Cg11~a~ 114.6(5) yes
Cg1~1~ Cb~1~ Cg2~1~ 113.7(4) yes
Cg1~1~ Cb~1~ Cg11~a~ 92.9(6) yes
Cg2~1~ Cb~1~ Cg11~a~ 109.4(6) yes
Ca~1~ C'~1~ N~2~ 125.2(3) yes
Ca~1~ C'~1~ N~3~ 119.2(3) yes
N~2~ C'~1~ N~3~ 115.7(3) yes
C'~1~ N~2~ Ca~2~ 106.6(3) yes
N~2~ Ca~2~ Cb1~2~ 110.1(3) yes
N~2~ Ca~2~ Cb2~2~ 107.4(3) yes
N~2~ Ca~2~ C'~2~ 104.7(3) yes
Cb1~2~ Ca~2~ Cb2~2~ 113.4(3) yes
Cb1~2~ Ca~2~ C'~2~ 110.6(3) yes
Cb2~2~ Ca~2~ C'~2~ 110.3(3) yes
Ca~2~ Cb1~2~ Cg1~2~ 111.4(3) yes
Ca~2~ Cb1~2~ Cg2~2~ 111.6(3) yes
Cg1~2~ Cb1~2~ Cg2~2~ 110.6(3) yes
Ca~2~ Cb2~2~ Cg3~2~ 111.5(3) yes
Ca~2~ Cb2~2~ Cg4~2~ 112.8(3) yes
Cg3~2~ Cb2~2~ Cg4~2~ 109.7(3) yes
Ca~2~ C'~2~ O~2~ 130.4(3) yes
Ca~2~ C'~2~ N~3~ 104.6(3) yes
O~2~ C'~2~ N~3~ 125.0(3) yes
C'~1~ N~3~ C'~2~ 108.4(3) yes
C'~1~ N~3~ Ca~3~ 125.4(3) yes
C'~2~ N~3~ Ca~3~ 126.1(3) yes
N~3~ Ca~3~ C'~3~ 112.0(3) yes
N~1~ C'~3~ Ca~3~ 118.8(3) yes
N~1~ C'~3~ O~3~ 122.6(3) yes
Ca~3~ C'~3~ O~3~ 118.7(3) yes

loop_
_geom_bond_atom_site_label_1
_geom_bond_atom_site_label_2
_geom_bond_distance
_geom_bond_publ_flag
N~1~ Ca~1~ 1.470(3) yes
N~1~ C'~3~ 1.332(2) yes
Ca~1~ Cb~1~ 1.540(3) yes
Ca~1~ C'~1~ 1.496(3) yes
Cb~1~ Cg1~1~ 1.449(5) yes
Ca~3~ C'~3~ 1.514(3) yes
Cb~1~ Cg2~1~ 1.516(3) yes
Cb~1~ Cg11~a~ 1.411(7) yes
C'~1~ N~2~ 1.276(2) yes
C'~1~ N~3~ 1.387(2) yes
N~2~ Ca~2~ 1.480(2) yes
C'~3~ O~3~ 1.233(2) yes
Ca~2~ Cb1~2~ 1.544(3) yes
Ca~2~ Cb2~2~ 1.560(3) yes
Ca~2~ C'~2~ 1.529(3) yes
Cb1~2~ Cg1~2~ 1.526(3) yes
Cb1~2~ Cg2~2~ 1.529(3) yes
Cb2~2~ Cg3~2~ 1.517(4) yes
Cb2~2~ Cg4~2~ 1.532(3) yes
C'~2~ O~2~ 1.215(2) yes
C'~2~ N~3~ 1.383(2) yes
N~3~ Ca~3~ 1.449(2) yes

loop_
_geom_torsion_atom_site_label_1
_geom_torsion_atom_site_label_2
_geom_torsion_atom_site_label_3
_geom_torsion_atom_site_label_4
_geom_torsion
_geom_torsion_publ_flag
Cg1~1~ Cb~1~ Ca~1~ N~1~ -167.5(5) no
Cg2~1~ Cb~1~ Ca~1~ N~1~ 62.7(3) no
C'~1~ Ca~1~ Cb~1~ Cg1~1~ 67.8(4) no
C'~1~ Ca~1~ Cb~1~ Cg2~1~ -62.0(3) no
N~2~ C'~1~ Ca~1~ N~1~ 155.3(4) no
N~2~ C'~1~ Ca~1~ Cb~1~ -78.7(4) no
Ca~2~ N~2~ C'~1~ Ca~1~ -179.4(3) no
Ca~2~ C'~2~ N~3~ C'~1~ -0.5(2) no
Cb1~2~ Ca~2~ N~2~ C'~1~ -119.3(3) no
Cg1~2~ Cb1~2~ Ca~2~ N~2~ 60.2(3) no
Cg2~2~ Cb1~2~ Ca~2~ N~2~ -64.1(3) no
Cb2~2~ Ca~2~ N~2~ C'~1~ 116.9(3) no
Cb2~2~ Ca~2~ Cb1~2~ Cg1~2~ -179.5(4) no
Cb2~2~ Ca~2~ Cb1~2~ Cg2~2~ 56.2(3) no
Cg3~2~ Cb2~2~ Ca~2~ N~2~ -63.0(3) no
Cg3~2~ Cb2~2~ Ca~2~ Cb1~2~ 175.2(4) no
Cg11~a~ Cb~1~ Ca~1~ C'~1~ 171.8(6) no
Cg4~2~ Cb2~2~ Ca~2~ N~2~ 173.1(4) no
Cg4~2~ Cb2~2~ Ca~2~ Cb1~2~ 51.3(3) no
C'~2~ Ca~2~ N~2~ C'~1~ -0.4(2) no
C'~2~ Ca~2~ Cb1~2~ Cg1~2~ -55.0(3) no
C'~2~ Ca~2~ Cb1~2~ Cg2~2~ -179.3(3) no
C'~2~ Ca~2~ Cb2~2~ Cg3~2~ 50.5(3) no
C'~2~ Ca~2~ Cb2~2~ Cg4~2~ -73.4(3) no
C'~2~ N~3~ C'~1~ Ca~1~ 179.7(3) no
C'~2~ N~3~ C'~1~ N~2~ 0.2(3) no
O~2~ C'~2~ Ca~2~ N~2~ 178.7(4) no
O~2~ C'~2~ Ca~2~ Cb1~2~ -62.8(4) no
O~2~ C'~2~ Ca~2~ Cb2~2~ 63.5(4) no
O~2~ C'~2~ N~3~ C'~1~ -178.8(4) no
N~3~ C'~1~ Ca~1~ N~1~ -24.2(3) no
N~3~ C'~1~ Ca~1~ Cb~1~ 101.8(3) no
N~3~ C'~1~ N~2~ Ca~2~ 0.1(2) no
N~3~ C'~2~ Ca~2~ N~2~ 0.5(2) no
N~3~ C'~2~ Ca~2~ Cb1~2~ 119.1(3) no
N~3~ C'~2~ Ca~2~ Cb2~2~ -114.7(3) no
N~3~ Ca~3~ C'~3~ N~1~ -16.0(3) no
Ca~3~ N~3~ C'~1~ Ca~1~ 3.3(3) no
Ca~3~ N~3~ C'~1~ N~2~ -176.3(3) no
Ca~3~ N~3~ C'~2~ Ca~2~ 176.0(4) no
Ca~3~ N~3~ C'~2~ O~2~ -2.3(3) no
Ca~3~ C'~3~ N~1~ Ca~1~ -7.0(3) no
C'~3~ N~1~ Ca~1~ Cb~1~ -99.7(4) no
C'~3~ N~1~ Ca~1~ C'~1~ 27.2(3) no
C'~3~ Ca~3~ N~3~ C'~1~ 17.8(3) no
C'~3~ Ca~3~ N~3~ C'~2~ -158.1(3) no
O~3~ C'~3~ N~1~ Ca~1~ 173.0(4) no
O~3~ C'~3~ Ca~3~ N~3~ 163.9(4) no
Cg11~a~ Cb~1~ Ca~1~ N~1~ -63.4(6) no
